data_7214396
loop_
_publ_author_name
'Yang, Songjie'
'Pop, Flavia'
'Melan, Caroline'
'Brooks, Andrew C.'
'Martin, Lee'
'Horton, Peter'
'Auban-Senzier, Pascale'
'Rikken, Geert L. J. A.'
'Avarvari, Narcis'
'Wallis, John D.'

_publ_section_title
;
 Charge transfer complexes and radical cation salts of chiral methylated
 organosulfur donors
;
_journal_issue 19
_journal_name_full CrystEngComm
_journal_page_first 3906
_journal_paper_doi 10.1039/c3ce42539h
_journal_volume 16
_journal_year 2014
_chemical_absolute_configuration syn
_chemical_formula_sum 'C26 H16 F4 N4 S8'
_chemical_formula_weight 716.91
_chemical_name_systematic
; 
S,S,S,S -Tetramethyl-BEDT-TTF.TCNQ-F4 complex
;
_space_group_IT_number 1
_symmetry_cell_setting triclinic
_symmetry_space_group_name_Hall 'P 1'
_symmetry_space_group_name_H-M 'P 1'
_atom_sites_solution_hydrogens geom
_atom_sites_solution_primary direct
_atom_sites_solution_secondary difmap
_audit_creation_method SHELXL-97
_cell_angle_alpha 110.8440(10)
_cell_angle_beta 100.8070(10)
_cell_angle_gamma 107.0480(10)
_cell_formula_units_Z 2
_cell_length_a 8.4889(2)
_cell_length_b 13.7156(2)
_cell_length_c 14.0914(3)
_cell_measurement_reflns_used 21335
_cell_measurement_temperature 120(2)
_cell_measurement_theta_max 27.48
_cell_measurement_theta_min 2.91
_cell_volume 1385.53(5)
_computing_cell_refinement 'DENZO (Otwinowski & Minor, 1997) & COLLECT (Hooft, R.W.W., 1998)'
_computing_data_collection 'COLLECT (Hooft, R.W.W., 1998)'
_computing_data_reduction 'DENZO (Otwinowski & Minor, 1997) & COLLECT (Hooft, R.W.W., 1998)'
_diffrn_ambient_temperature 120(2)
_diffrn_detector_area_resol_mean '4096x4096pixels / 62x62mm'
_diffrn_measured_fraction_theta_full 0.996
_diffrn_measured_fraction_theta_max 0.996
_diffrn_measurement_device_type 'Bruker-Nonius APEX II CCD camera on \k-goniostat'
_diffrn_measurement_method '\f & \w scans'
_diffrn_radiation_monochromator '10cm confocal mirrors'
_diffrn_radiation_source 'Bruker-Nonius FR591 rotating anode'
_diffrn_radiation_type MoK\a
_diffrn_radiation_wavelength 0.71073
_diffrn_reflns_av_R_equivalents 0.0384
_diffrn_reflns_av_sigmaI/netI 0.0544
_diffrn_reflns_limit_h_max 11
_diffrn_reflns_limit_h_min -11
_diffrn_reflns_limit_k_max 17
_diffrn_reflns_limit_k_min -17
_diffrn_reflns_limit_l_max 18
_diffrn_reflns_limit_l_min -18
_diffrn_reflns_number 25980
_diffrn_reflns_theta_full 27.48
_diffrn_reflns_theta_max 27.48
_diffrn_reflns_theta_min 2.96
_exptl_absorpt_coefficient_mu 0.700
_exptl_absorpt_correction_T_max 0.999
_exptl_absorpt_correction_T_min 0.864
_exptl_absorpt_correction_type multi-scan
_exptl_absorpt_process_details 'SADABS 2007/2 (Sheldrick, G.M., 2007)'
_exptl_crystal_colour 'dark purple'
_exptl_crystal_density_diffrn 1.718
_exptl_crystal_density_method 'not measured'
_exptl_crystal_description lath
_exptl_crystal_F_000 728
_exptl_crystal_size_max 0.22
_exptl_crystal_size_mid 0.10
_exptl_crystal_size_min 0.04
_refine_diff_density_max 0.392
_refine_diff_density_min -0.323
_refine_diff_density_rms 0.071
_refine_ls_abs_structure_details 'Flack H D (1983), Acta Cryst. A39, 876-881'
_refine_ls_abs_structure_Flack 0.14(6)
_refine_ls_extinction_method none
_refine_ls_goodness_of_fit_ref 1.020
_refine_ls_hydrogen_treatment constr
_refine_ls_matrix_type full
_refine_ls_number_parameters 757
_refine_ls_number_reflns 11840
_refine_ls_number_restraints 3
_refine_ls_restrained_S_all 1.020
_refine_ls_R_factor_all 0.0429
_refine_ls_R_factor_gt 0.0367
_refine_ls_shift/su_max 0.001
_refine_ls_shift/su_mean 0.000
_refine_ls_structure_factor_coef Fsqd
_refine_ls_weighting_details 'calc w=1/[\s^2^(Fo^2^)+(0.0134P)^2^+1.4605P] where P=(Fo^2^+2Fc^2^)/3'
_refine_ls_weighting_scheme calc
_refine_ls_wR_factor_gt 0.0823
_refine_ls_wR_factor_ref 0.0870
_reflns_number_gt 10784
_reflns_number_total 11840
_reflns_threshold_expression >2sigma(I)
_cod_data_source_file c3ce42539h2.cif
_cod_data_source_block tmettcnqf4
_cod_original_cell_volume 1385.52(5)
_cod_original_sg_symbol_H-M P1
_cod_database_code 7214396

loop_
_symmetry_equiv_pos_as_xyz
'x, y, z'

loop_
_atom_site_label
_atom_site_type_symbol
_atom_site_fract_x
_atom_site_fract_y
_atom_site_fract_z
_atom_site_U_iso_or_equiv
_atom_site_adp_type
_atom_site_occupancy
_atom_site_symmetry_multiplicity
_atom_site_calc_flag
_atom_site_refinement_flags
S1A S -0.62902(12) 0.79280(8) 0.10035(8) 0.0172(2) Uani 1 1 d .
S2A S -0.80915(12) 0.56424(8) 0.15807(8) 0.0167(2) Uani 1 1 d .
S3A S -0.33350(12) 0.86824(8) 0.29552(8) 0.0153(2) Uani 1 1 d .
S4A S -0.49276(12) 0.68217(8) 0.34689(7) 0.0147(2) Uani 1 1 d .
S5A S 0.00385(12) 0.97072(8) 0.50471(7) 0.0153(2) Uani 1 1 d .
S6A S -0.15801(12) 0.78776(8) 0.55873(7) 0.0143(2) Uani 1 1 d .
S7A S 0.32571(12) 1.08567(8) 0.68603(8) 0.0172(2) Uani 1 1 d .
S8A S 0.13771(12) 0.86895(8) 0.75735(7) 0.0150(2) Uani 1 1 d .
C1A C -0.8460(4) 0.6770(3) 0.0330(2) 0.0180(6) Uani 1 1 d .
H1A H -0.9265 0.6970 0.0727 0.022 Uiso 1 1 calc R
C2A C -0.8434(4) 0.5635(3) 0.0265(2) 0.0183(6) Uani 1 1 d .
H2A H -0.7477 0.5499 -0.0010 0.022 Uiso 1 1 calc R
C3A C -0.5406(5) 0.7684(3) 0.2078(3) 0.0134(7) Uani 1 1 d .
C4A C -0.6120(5) 0.6814(3) 0.2316(3) 0.0143(8) Uani 1 1 d .
C5A C -0.3169(5) 0.8054(3) 0.3809(3) 0.0154(8) Uani 1 1 d .
C6A C -0.1719(5) 0.8495(3) 0.4715(3) 0.0134(7) Uani 1 1 d .
C7A C 0.1251(5) 0.9717(3) 0.6195(3) 0.0132(7) Uani 1 1 d .
C8A C 0.0495(5) 0.8865(3) 0.6452(3) 0.0140(8) Uani 1 1 d .
C9A C 0.4310(4) 1.0490(3) 0.7856(2) 0.0157(6) Uani 1 1 d .
H9A H 0.4677 0.9866 0.7489 0.019 Uiso 1 1 calc R
C10A C 0.3082(4) 1.0100(3) 0.8430(3) 0.0154(6) Uani 1 1 d .
H10A H 0.2531 1.0655 0.8674 0.019 Uiso 1 1 calc R
C11A C -0.9035(5) 0.6755(4) -0.0780(3) 0.0237(9) Uani 1 1 d .
H11D H -0.9035 0.7498 -0.0688 0.036 Uiso 1 1 calc R
H11E H -1.0212 0.6171 -0.1196 0.036 Uiso 1 1 calc R
H11F H -0.8224 0.6588 -0.1162 0.036 Uiso 1 1 calc R
C12A C -1.0153(5) 0.4640(3) -0.0447(3) 0.0250(8) Uani 1 1 d .
H12A H -1.0061 0.3938 -0.0464 0.037 Uiso 1 1 calc R
H12B H -1.0426 0.4583 -0.1176 0.037 Uiso 1 1 calc R
H12C H -1.1083 0.4755 -0.0158 0.037 Uiso 1 1 calc R
C13A C 0.5936(5) 1.1566(3) 0.8598(3) 0.0200(8) Uani 1 1 d .
H13A H 0.6666 1.1764 0.8179 0.030 Uiso 1 1 calc R
H13B H 0.6597 1.1432 0.9155 0.030 Uiso 1 1 calc R
H13C H 0.5586 1.2190 0.8938 0.030 Uiso 1 1 calc R
C14A C 0.4028(5) 0.9987(4) 0.9400(3) 0.0206(8) Uani 1 1 d .
H14A H 0.3196 0.9741 0.9748 0.031 Uiso 1 1 calc R
H14B H 0.4953 1.0722 0.9914 0.031 Uiso 1 1 calc R
H14C H 0.4540 0.9426 0.9160 0.031 Uiso 1 1 calc R
S1B S -0.22279(12) 0.58682(8) 0.18079(8) 0.0163(2) Uani 1 1 d .
S2B S -0.42809(13) 0.37629(8) 0.25402(8) 0.0211(2) Uani 1 1 d .
S3B S 0.06735(12) 0.66393(8) 0.37980(7) 0.0140(2) Uani 1 1 d .
S4B S -0.10404(12) 0.48351(8) 0.43440(8) 0.0159(2) Uani 1 1 d .
S5B S 0.40164(12) 0.76468(8) 0.59302(7) 0.0138(2) Uani 1 1 d .
S6B S 0.22565(12) 0.58523(8) 0.64740(8) 0.0153(2) Uani 1 1 d .
S7B S 0.70959(12) 0.88278(8) 0.78392(8) 0.0156(2) Uani 1 1 d .
S8B S 0.51395(12) 0.66110(8) 0.84701(7) 0.0160(2) Uani 1 1 d .
C1B C -0.4429(4) 0.4749(3) 0.1116(3) 0.0158(7) Uani 1 1 d .
H1B H -0.5251 0.5043 0.1429 0.019 Uiso 1 1 calc R
C2B C -0.4666(4) 0.3633(3) 0.1180(2) 0.0166(6) Uani 1 1 d .
H2B H -0.3875 0.3311 0.0855 0.020 Uiso 1 1 calc R
C3B C -0.1437(5) 0.5672(3) 0.2928(3) 0.0143(8) Uani 1 1 d .
C4B C -0.2217(5) 0.4853(3) 0.3208(3) 0.0169(8) Uani 1 1 d .
C5B C 0.0760(5) 0.6048(3) 0.4693(3) 0.0143(8) Uani 1 1 d .
C6B C 0.2179(5) 0.6479(3) 0.5605(3) 0.0122(7) Uani 1 1 d .
C7B C 0.5120(5) 0.7678(3) 0.7119(3) 0.0126(7) Uani 1 1 d .
C8B C 0.4315(5) 0.6822(3) 0.7360(3) 0.0146(8) Uani 1 1 d .
C9B C 0.8068(4) 0.8521(3) 0.8915(2) 0.0157(6) Uani 1 1 d .
H9B H 0.8625 0.7980 0.8628 0.019 Uiso 1 1 calc R
C10B C 0.6770(4) 0.8022(3) 0.9401(2) 0.0153(6) Uani 1 1 d .
H10B H 0.6173 0.8544 0.9662 0.018 Uiso 1 1 calc R
C11B C -0.4835(6) 0.4611(4) -0.0040(3) 0.0215(9) Uani 1 1 d .
H11A H -0.4672 0.5349 -0.0040 0.032 Uiso 1 1 calc R
H11B H -0.6044 0.4079 -0.0455 0.032 Uiso 1 1 calc R
H11C H -0.4048 0.4317 -0.0366 0.032 Uiso 1 1 calc R
C12B C -0.6562(5) 0.2785(3) 0.0583(3) 0.0216(8) Uani 1 1 d .
H12D H -0.6691 0.2068 0.0623 0.032 Uiso 1 1 calc R
H12E H -0.6877 0.2651 -0.0171 0.032 Uiso 1 1 calc R
H12F H -0.7331 0.3093 0.0916 0.032 Uiso 1 1 calc R
C13B C 0.9499(5) 0.9673(3) 0.9742(3) 0.0243(9) Uani 1 1 d .
H13D H 1.0303 0.9962 0.9399 0.036 Uiso 1 1 calc R
H13E H 1.0141 0.9580 1.0337 0.036 Uiso 1 1 calc R
H13F H 0.8964 1.0211 1.0019 0.036 Uiso 1 1 calc R
C14B C 0.7705(5) 0.7857(3) 1.0345(3) 0.0191(8) Uani 1 1 d .
H14D H 0.6852 0.7538 1.0647 0.029 Uiso 1 1 calc R
H14E H 0.8580 0.8591 1.0901 0.029 Uiso 1 1 calc R
H14F H 0.8278 0.7338 1.0088 0.029 Uiso 1 1 calc R
F1C F -0.7827(3) 0.4423(2) 0.3109(2) 0.0215(5) Uani 1 1 d .
F2C F -0.5040(3) 0.5354(2) 0.4787(2) 0.0220(5) Uani 1 1 d .
F3C F -0.9897(3) 0.1282(2) 0.3888(2) 0.0271(6) Uani 1 1 d .
F4C F -0.7092(3) 0.2207(2) 0.5563(2) 0.0247(6) Uani 1 1 d .
N1C N -1.1065(5) 0.3072(3) 0.1098(3) 0.0261(9) Uani 1 1 d .
N2C N -1.2995(5) 0.0336(3) 0.1859(3) 0.0336(10) Uani 1 1 d .
N3C N -0.1836(5) 0.6234(3) 0.6714(3) 0.0237(8) Uani 1 1 d .
N4C N -0.3706(6) 0.3497(4) 0.7481(4) 0.0326(10) Uani 1 1 d .
C1C C -0.9016(5) 0.2794(3) 0.3392(3) 0.0167(8) Uani 1 1 d .
C2C C -0.7678(5) 0.3854(3) 0.3698(3) 0.0148(8) Uani 1 1 d .
C3C C -0.6209(5) 0.4336(3) 0.4573(3) 0.0155(8) Uani 1 1 d .
C4C C -0.5878(5) 0.3847(3) 0.5274(3) 0.0155(8) Uani 1 1 d .
C5C C -0.7256(6) 0.2778(4) 0.4967(3) 0.0159(8) Uani 1 1 d .
C6C C -0.8693(5) 0.2308(3) 0.4094(3) 0.0177(8) Uani 1 1 d .
C7C C -1.0784(5) 0.2735(4) 0.1727(4) 0.0196(9) Uani 1 1 d .
C8C C -1.0506(5) 0.2274(3) 0.2468(3) 0.0181(8) Uani 1 1 d .
C9C C -1.1868(5) 0.1204(4) 0.2167(4) 0.0206(8) Uani 1 1 d .
C10C C -0.2977(6) 0.5400(3) 0.6467(3) 0.0183(8) Uani 1 1 d .
C11C C -0.4363(5) 0.4352(3) 0.6184(3) 0.0163(8) Uani 1 1 d .
C12C C -0.4043(6) 0.3848(4) 0.6894(4) 0.0216(9) Uani 1 1 d .
F1D F 0.6161(3) 0.2355(2) 0.3901(2) 0.0241(6) Uani 1 1 d .
F2D F 0.8954(3) 0.3251(2) 0.5553(2) 0.0271(6) Uani 1 1 d .
F3D F 0.4061(3) -0.0809(2) 0.46421(19) 0.0199(5) Uani 1 1 d .
F4D F 0.6859(3) 0.0098(2) 0.6311(2) 0.0195(5) Uani 1 1 d .
N1D N 0.2782(5) 0.1098(4) 0.1969(3) 0.0318(10) Uani 1 1 d .
N2D N 0.0871(5) -0.1656(3) 0.2701(3) 0.0264(9) Uani 1 1 d .
N3D N 1.2117(5) 0.4124(3) 0.7482(3) 0.0306(9) Uani 1 1 d .
N4D N 1.0124(5) 0.1384(3) 0.8273(3) 0.0257(9) Uani 1 1 d .
C1D C 0.4939(5) 0.0727(3) 0.4172(3) 0.0157(8) Uani 1 1 d .
C2D C 0.6293(6) 0.1772(4) 0.4481(3) 0.0185(9) Uani 1 1 d .
C3D C 0.7763(5) 0.2250(3) 0.5339(3) 0.0171(8) Uani 1 1 d .
C4D C 0.8093(5) 0.1743(3) 0.6042(3) 0.0146(8) Uani 1 1 d .
C5D C 0.6705(5) 0.0684(3) 0.5724(3) 0.0159(8) Uani 1 1 d .
C6D C 0.5253(5) 0.0218(3) 0.4856(3) 0.0162(8) Uani 1 1 d .
C7D C 0.3120(6) 0.0732(4) 0.2567(4) 0.0229(9) Uani 1 1 d .
C8D C 0.3420(5) 0.0243(3) 0.3282(3) 0.0181(9) Uani 1 1 d .
C9D C 0.2042(5) -0.0817(4) 0.2987(3) 0.0184(8) Uani 1 1 d .
C10D C 1.0990(6) 0.3283(4) 0.7230(4) 0.0201(8) Uani 1 1 d .
C11D C 0.9600(5) 0.2231(3) 0.6944(3) 0.0162(8) Uani 1 1 d .
C12D C 0.9867(5) 0.1739(3) 0.7667(3) 0.0169(8) Uani 1 1 d .

loop_
_atom_site_aniso_label
_atom_site_aniso_U_11
_atom_site_aniso_U_22
_atom_site_aniso_U_33
_atom_site_aniso_U_23
_atom_site_aniso_U_13
_atom_site_aniso_U_12
S1A 0.0147(4) 0.0224(5) 0.0146(5) 0.0107(4) 0.0017(4) 0.0058(4)
S2A 0.0115(4) 0.0175(5) 0.0151(5) 0.0060(4) 0.0003(4) 0.0015(4)
S3A 0.0133(5) 0.0164(5) 0.0123(5) 0.0068(4) 0.0007(4) 0.0025(4)
S4A 0.0134(5) 0.0150(5) 0.0121(5) 0.0060(4) 0.0010(4) 0.0023(4)
S5A 0.0135(5) 0.0160(5) 0.0126(5) 0.0072(4) 0.0000(4) 0.0022(4)
S6A 0.0144(5) 0.0150(5) 0.0117(5) 0.0064(4) 0.0021(4) 0.0040(4)
S7A 0.0133(4) 0.0187(5) 0.0150(5) 0.0089(4) 0.0001(4) 0.0013(4)
S8A 0.0150(5) 0.0150(4) 0.0135(5) 0.0076(4) 0.0021(4) 0.0037(4)
C1A 0.0140(15) 0.0204(16) 0.0140(15) 0.0061(13) 0.0005(13) 0.0036(12)
C2A 0.0190(16) 0.0243(16) 0.0112(14) 0.0072(13) 0.0051(13) 0.0083(13)
C3A 0.0057(16) 0.0159(18) 0.0091(18) -0.0002(15) -0.0018(14) 0.0013(14)
C4A 0.0138(18) 0.0188(19) 0.0093(18) 0.0068(15) 0.0017(16) 0.0055(16)
C5A 0.019(2) 0.018(2) 0.0113(19) 0.0085(17) 0.0065(17) 0.0062(17)
C6A 0.0150(19) 0.0143(18) 0.0087(19) 0.0029(15) 0.0032(16) 0.0059(15)
C7A 0.0100(17) 0.0123(17) 0.0128(19) 0.0041(15) 0.0011(15) 0.0019(14)
C8A 0.0159(19) 0.0135(18) 0.0087(18) 0.0031(15) 0.0013(15) 0.0045(15)
C9A 0.0151(15) 0.0170(15) 0.0120(14) 0.0049(12) 0.0010(12) 0.0061(12)
C10A 0.0164(16) 0.0155(16) 0.0135(15) 0.0057(13) 0.0034(13) 0.0067(13)
C11A 0.024(2) 0.032(2) 0.0178(19) 0.0132(16) 0.0064(16) 0.0121(16)
C12A 0.0187(19) 0.0246(19) 0.0183(19) 0.0029(15) 0.0001(15) 0.0025(15)
C13A 0.0173(17) 0.0215(17) 0.0169(18) 0.0074(14) 0.0036(14) 0.0044(14)
C14A 0.0158(18) 0.0207(19) 0.017(2) 0.0084(16) -0.0040(16) 0.0018(15)
S1B 0.0136(4) 0.0183(5) 0.0120(5) 0.0076(4) -0.0010(4) 0.0016(4)
S2B 0.0149(5) 0.0230(5) 0.0141(5) 0.0079(4) -0.0006(4) -0.0037(4)
S3B 0.0119(5) 0.0141(5) 0.0108(5) 0.0056(4) -0.0003(4) 0.0007(4)
S4B 0.0152(5) 0.0151(5) 0.0128(5) 0.0070(4) 0.0006(4) 0.0010(4)
S5B 0.0146(5) 0.0137(5) 0.0105(5) 0.0061(4) 0.0011(4) 0.0030(4)
S6B 0.0143(5) 0.0154(5) 0.0125(5) 0.0078(4) 0.0002(4) 0.0015(4)
S7B 0.0132(4) 0.0164(5) 0.0135(5) 0.0077(4) 0.0012(4) 0.0016(4)
S8B 0.0157(5) 0.0157(4) 0.0133(5) 0.0081(4) 0.0001(4) 0.0025(4)
C1B 0.0133(16) 0.0142(15) 0.0154(15) 0.0040(13) 0.0014(13) 0.0044(12)
C2B 0.0190(16) 0.0157(15) 0.0117(14) 0.0038(12) 0.0006(12) 0.0078(13)
C3B 0.0072(17) 0.019(2) 0.0121(19) 0.0045(16) 0.0010(15) 0.0022(15)
C4B 0.0158(19) 0.0197(19) 0.0085(19) 0.0035(16) -0.0001(16) 0.0039(16)
C5B 0.0146(19) 0.0137(18) 0.015(2) 0.0089(16) 0.0037(17) 0.0031(15)
C6B 0.0104(17) 0.0089(17) 0.0113(19) 0.0016(15) -0.0003(15) 0.0016(14)
C7B 0.0095(17) 0.0116(17) 0.0099(18) 0.0014(15) -0.0003(15) 0.0014(14)
C8B 0.0155(18) 0.0181(18) 0.0126(19) 0.0083(16) 0.0042(16) 0.0081(16)
C9B 0.0134(15) 0.0182(15) 0.0146(15) 0.0077(12) 0.0022(12) 0.0057(12)
C10B 0.0160(15) 0.0161(15) 0.0145(15) 0.0074(12) 0.0046(12) 0.0064(12)
C11B 0.024(2) 0.025(2) 0.016(2) 0.0128(17) 0.0014(17) 0.0088(17)
C12B 0.0188(18) 0.0178(17) 0.0196(19) 0.0092(14) -0.0025(15) 0.0000(14)
C13B 0.0162(19) 0.027(2) 0.0171(19) 0.0072(16) 0.0008(15) -0.0021(15)
C14B 0.0156(17) 0.0268(19) 0.0131(17) 0.0100(15) 0.0008(14) 0.0068(15)
F1C 0.0249(13) 0.0200(12) 0.0191(13) 0.0141(11) 0.0019(11) 0.0046(10)
F2C 0.0213(12) 0.0149(12) 0.0232(14) 0.0094(11) 0.0022(11) 0.0003(10)
F3C 0.0204(13) 0.0235(13) 0.0262(15) 0.0164(12) -0.0054(11) -0.0048(11)
F4C 0.0244(14) 0.0209(12) 0.0243(14) 0.0164(11) -0.0017(11) 0.0009(11)
N1C 0.024(2) 0.028(2) 0.022(2) 0.0151(17) -0.0007(16) 0.0058(17)
N2C 0.032(2) 0.030(2) 0.029(2) 0.0179(18) -0.0016(18) 0.0009(18)
N3C 0.024(2) 0.0212(19) 0.0171(19) 0.0055(16) 0.0017(16) 0.0036(16)
N4C 0.027(2) 0.031(2) 0.027(2) 0.0129(19) -0.0033(18) 0.0019(18)
C1C 0.0160(18) 0.0171(18) 0.0134(19) 0.0042(15) 0.0013(16) 0.0069(15)
C2C 0.0163(19) 0.0173(19) 0.0126(19) 0.0077(16) 0.0047(16) 0.0077(16)
C3C 0.020(2) 0.0144(19) 0.016(2) 0.0086(16) 0.0069(18) 0.0083(17)
C4C 0.020(2) 0.0138(17) 0.0137(19) 0.0060(15) 0.0076(17) 0.0074(16)
C5C 0.019(2) 0.0174(19) 0.013(2) 0.0097(17) 0.0063(17) 0.0061(17)
C6C 0.019(2) 0.0138(19) 0.018(2) 0.0078(17) 0.0062(18) 0.0026(17)
C7C 0.0149(19) 0.020(2) 0.021(2) 0.0094(17) 0.0042(18) 0.0049(16)
C8C 0.018(2) 0.020(2) 0.015(2) 0.0083(17) 0.0042(17) 0.0063(17)
C9C 0.014(2) 0.023(2) 0.017(2) 0.0073(17) -0.0006(17) 0.0032(17)
C10C 0.023(2) 0.0145(18) 0.013(2) 0.0041(16) 0.0027(18) 0.0064(18)
C11C 0.019(2) 0.0151(18) 0.015(2) 0.0075(16) 0.0045(17) 0.0066(17)
C12C 0.0151(19) 0.022(2) 0.019(2) 0.0050(18) -0.0009(18) 0.0048(17)
F1D 0.0238(14) 0.0214(13) 0.0199(14) 0.0145(11) -0.0035(11) -0.0006(11)
F2D 0.0244(13) 0.0192(13) 0.0302(15) 0.0159(12) 0.0013(12) -0.0029(11)
F3D 0.0175(12) 0.0170(12) 0.0176(13) 0.0099(10) -0.0015(10) -0.0019(10)
F4D 0.0175(12) 0.0183(12) 0.0203(13) 0.0118(10) 0.0003(10) 0.0034(10)
N1D 0.029(2) 0.028(2) 0.024(2) 0.0168(18) -0.0107(17) -0.0030(17)
N2D 0.023(2) 0.028(2) 0.027(2) 0.0154(18) 0.0047(18) 0.0052(18)
N3D 0.024(2) 0.0220(19) 0.029(2) 0.0107(17) -0.0064(17) -0.0045(16)
N4D 0.0154(17) 0.028(2) 0.029(2) 0.0128(18) 0.0033(16) 0.0046(16)
C1D 0.0145(18) 0.0156(17) 0.0143(19) 0.0037(15) 0.0035(16) 0.0065(15)
C2D 0.022(2) 0.020(2) 0.016(2) 0.0099(17) 0.0042(18) 0.0104(18)
C3D 0.0135(19) 0.0132(19) 0.020(2) 0.0071(16) 0.0031(17) 0.0005(16)
C4D 0.0148(18) 0.0122(17) 0.017(2) 0.0062(15) 0.0072(16) 0.0045(15)
C5D 0.021(2) 0.0140(18) 0.017(2) 0.0109(17) 0.0078(18) 0.0068(16)
C6D 0.0126(19) 0.0118(18) 0.019(2) 0.0038(16) 0.0068(17) 0.0004(16)
C7D 0.017(2) 0.021(2) 0.017(2) 0.0053(18) -0.0035(18) -0.0020(17)
C8D 0.017(2) 0.0184(19) 0.015(2) 0.0055(16) 0.0042(17) 0.0048(17)
C9D 0.015(2) 0.026(2) 0.012(2) 0.0065(17) 0.0020(17) 0.0083(18)
C10D 0.020(2) 0.021(2) 0.019(2) 0.0108(17) 0.0011(18) 0.0072(18)
C11D 0.0140(19) 0.0164(19) 0.017(2) 0.0075(16) 0.0028(16) 0.0053(16)
C12D 0.0109(18) 0.0163(19) 0.014(2) 0.0034(16) -0.0033(16) 0.0020(15)

loop_
_atom_type_symbol
_atom_type_description
_atom_type_scat_dispersion_real
_atom_type_scat_dispersion_imag
_atom_type_scat_source
C C 0.0033 0.0016 'International Tables Vol C Tables 4.2.6.8 and 6.1.1.4'
H H 0.0000 0.0000 'International Tables Vol C Tables 4.2.6.8 and 6.1.1.4'
N N 0.0061 0.0033 'International Tables Vol C Tables 4.2.6.8 and 6.1.1.4'
F F 0.0171 0.0103 'International Tables Vol C Tables 4.2.6.8 and 6.1.1.4'
S S 0.1246 0.1234 'International Tables Vol C Tables 4.2.6.8 and 6.1.1.4'

loop_
_geom_angle_atom_site_label_1
_geom_angle_atom_site_label_2
_geom_angle_atom_site_label_3
_geom_angle
C3A S1A C1A 102.98(17)
C4A S2A C2A 100.54(17)
C5A S3A C3A 95.85(19)
C5A S4A C4A 95.29(18)
C6A S5A C7A 95.87(18)
C6A S6A C8A 95.54(19)
C7A S7A C9A 102.32(17)
C8A S8A C10A 101.18(17)
C2A C1A C11A 113.1(3)
C2A C1A S1A 112.6(2)
C11A C1A S1A 103.5(2)
C2A C1A H1A 109.1
C11A C1A H1A 109.1
S1A C1A H1A 109.1
C12A C2A C1A 112.9(3)
C12A C2A S2A 104.9(2)
C1A C2A S2A 110.5(2)
C12A C2A H2A 109.5
C1A C2A H2A 109.5
S2A C2A H2A 109.5
C4A C3A S1A 128.1(3)
C4A C3A S3A 115.8(3)
S1A C3A S3A 116.0(2)
C3A C4A S4A 117.3(3)
C3A C4A S2A 127.9(3)
S4A C4A S2A 114.8(2)
C6A C5A S3A 122.8(3)
C6A C5A S4A 121.6(3)
S3A C5A S4A 115.7(2)
C5A C6A S5A 121.7(3)
C5A C6A S6A 122.6(3)
S5A C6A S6A 115.7(2)
C8A C7A S7A 129.8(3)
C8A C7A S5A 116.6(3)
S7A C7A S5A 113.6(2)
C7A C8A S6A 116.3(3)
C7A C8A S8A 126.4(3)
S6A C8A S8A 117.3(2)
C10A C9A C13A 113.9(3)
C10A C9A S7A 111.3(2)
C13A C9A S7A 104.3(2)
C10A C9A H9A 109.0
C13A C9A H9A 109.0
S7A C9A H9A 109.0
C9A C10A C14A 112.1(3)
C9A C10A S8A 112.4(2)
C14A C10A S8A 104.4(2)
C9A C10A H10A 109.3
C14A C10A H10A 109.3
S8A C10A H10A 109.3
C1A C11A H11D 109.5
C1A C11A H11E 109.5
H11D C11A H11E 109.5
C1A C11A H11F 109.5
H11D C11A H11F 109.5
H11E C11A H11F 109.5
C2A C12A H12A 109.5
C2A C12A H12B 109.5
H12A C12A H12B 109.5
C2A C12A H12C 109.5
H12A C12A H12C 109.5
H12B C12A H12C 109.5
C9A C13A H13A 109.5
C9A C13A H13B 109.5
H13A C13A H13B 109.5
C9A C13A H13C 109.5
H13A C13A H13C 109.5
H13B C13A H13C 109.5
C10A C14A H14A 109.5
C10A C14A H14B 109.5
H14A C14A H14B 109.5
C10A C14A H14C 109.5
H14A C14A H14C 109.5
H14B C14A H14C 109.5
C3B S1B C1B 104.16(17)
C4B S2B C2B 101.68(17)
C5B S3B C3B 95.99(19)
C5B S4B C4B 95.78(19)
C6B S5B C7B 95.89(18)
C6B S6B C8B 95.73(18)
C7B S7B C9B 103.73(17)
C8B S8B C10B 101.96(17)
C2B C1B C11B 112.5(3)
C2B C1B S1B 115.9(2)
C11B C1B S1B 103.9(2)
C2B C1B H1B 108.1
C11B C1B H1B 108.1
S1B C1B H1B 108.1
C1B C2B C12B 110.4(3)
C1B C2B S2B 113.4(2)
C12B C2B S2B 103.9(2)
C1B C2B H2B 109.7
C12B C2B H2B 109.7
S2B C2B H2B 109.7
C4B C3B S1B 128.5(3)
C4B C3B S3B 115.4(3)
S1B C3B S3B 116.1(2)
C3B C4B S4B 117.7(3)
C3B C4B S2B 127.8(3)
S4B C4B S2B 114.4(2)
C6B C5B S3B 123.2(3)
C6B C5B S4B 121.8(2)
S3B C5B S4B 115.0(2)
C5B C6B S5B 122.3(3)
C5B C6B S6B 122.4(2)
S5B C6B S6B 115.3(2)
C8B C7B S7B 129.5(3)
C8B C7B S5B 116.5(3)
S7B C7B S5B 114.0(2)
C7B C8B S6B 116.4(3)
C7B C8B S8B 126.6(3)
S6B C8B S8B 117.0(2)
C10B C9B C13B 112.1(3)
C10B C9B S7B 113.8(2)
C13B C9B S7B 103.8(2)
C10B C9B H9B 109.0
C13B C9B H9B 109.0
S7B C9B H9B 109.0
C9B C10B C14B 110.7(3)
C9B C10B S8B 113.5(2)
C14B C10B S8B 104.4(2)
C9B C10B H10B 109.4
C14B C10B H10B 109.4
S8B C10B H10B 109.4
C1B C11B H11A 109.5
C1B C11B H11B 109.5
H11A C11B H11B 109.5
C1B C11B H11C 109.5
H11A C11B H11C 109.5
H11B C11B H11C 109.5
C2B C12B H12D 109.5
C2B C12B H12E 109.5
H12D C12B H12E 109.5
C2B C12B H12F 109.5
H12D C12B H12F 109.5
H12E C12B H12F 109.5
C9B C13B H13D 109.5
C9B C13B H13E 109.5
H13D C13B H13E 109.5
C9B C13B H13F 109.5
H13D C13B H13F 109.5
H13E C13B H13F 109.5
C10B C14B H14D 109.5
C10B C14B H14E 109.5
H14D C14B H14E 109.5
C10B C14B H14F 109.5
H14D C14B H14F 109.5
H14E C14B H14F 109.5
C6C C1C C2C 112.8(4)
C6C C1C C8C 123.9(4)
C2C C1C C8C 123.3(4)
F1C C2C C3C 117.7(4)
F1C C2C C1C 119.3(4)
C3C C2C C1C 123.1(4)
F2C C3C C2C 117.4(3)
F2C C3C C4C 118.4(4)
C2C C3C C4C 124.2(4)
C3C C4C C11C 124.0(4)
C3C C4C C5C 112.4(4)
C11C C4C C5C 123.6(4)
F4C C5C C6C 118.7(4)
F4C C5C C4C 118.6(4)
C6C C5C C4C 122.7(4)
C5C C6C F3C 116.7(4)
C5C C6C C1C 124.8(4)
F3C C6C C1C 118.6(4)
N1C C7C C8C 177.4(5)
C1C C8C C7C 123.9(4)
C1C C8C C9C 123.1(4)
C7C C8C C9C 113.0(4)
N2C C9C C8C 175.6(5)
N3C C10C C11C 178.1(5)
C4C C11C C10C 123.2(4)
C4C C11C C12C 123.6(4)
C10C C11C C12C 113.2(4)
N4C C12C C11C 176.3(5)
C2D C1D C8D 123.7(4)
C2D C1D C6D 112.8(4)
C8D C1D C6D 123.4(4)
F1D C2D C3D 116.5(4)
F1D C2D C1D 119.1(4)
C3D C2D C1D 124.4(4)
F2D C3D C2D 118.7(4)
F2D C3D C4D 118.0(4)
C2D C3D C4D 123.3(4)
C11D C4D C5D 124.0(4)
C11D C4D C3D 124.2(4)
C5D C4D C3D 111.8(4)
C6D C5D F4D 118.0(4)
C6D C5D C4D 123.8(4)
F4D C5D C4D 118.1(4)
C5D C6D F3D 117.0(4)
C5D C6D C1D 123.9(4)
F3D C6D C1D 119.2(4)
N1D C7D C8D 176.4(5)
C1D C8D C7D 123.8(4)
C1D C8D C9D 123.0(4)
C7D C8D C9D 113.2(4)
N2D C9D C8D 175.5(5)
N3D C10D C11D 178.3(5)
C4D C11D C12D 123.4(4)
C4D C11D C10D 122.7(4)
C12D C11D C10D 113.9(4)
N4D C12D C11D 177.5(5)

loop_
_geom_bond_atom_site_label_1
_geom_bond_atom_site_label_2
_geom_bond_distance
S1A C3A 1.746(4)
S1A C1A 1.837(3)
S2A C4A 1.745(4)
S2A C2A 1.819(3)
S3A C5A 1.720(4)
S3A C3A 1.750(4)
S4A C5A 1.729(4)
S4A C4A 1.740(4)
S5A C6A 1.714(4)
S5A C7A 1.740(4)
S6A C6A 1.728(4)
S6A C8A 1.745(4)
S7A C7A 1.738(4)
S7A C9A 1.820(3)
S8A C8A 1.746(4)
S8A C10A 1.826(3)
C1A C2A 1.533(4)
C1A C11A 1.540(5)
C1A H1A 1.0000
C2A C12A 1.519(5)
C2A H2A 1.0000
C3A C4A 1.357(5)
C5A C6A 1.391(5)
C7A C8A 1.362(5)
C9A C10A 1.525(4)
C9A C13A 1.530(5)
C9A H9A 1.0000
C10A C14A 1.534(5)
C10A H10A 1.0000
C11A H11D 0.9800
C11A H11E 0.9800
C11A H11F 0.9800
C12A H12A 0.9800
C12A H12B 0.9800
C12A H12C 0.9800
C13A H13A 0.9800
C13A H13B 0.9800
C13A H13C 0.9800
C14A H14A 0.9800
C14A H14B 0.9800
C14A H14C 0.9800
S1B C3B 1.740(4)
S1B C1B 1.835(3)
S2B C4B 1.742(4)
S2B C2B 1.817(3)
S3B C5B 1.726(4)
S3B C3B 1.760(4)
S4B C5B 1.730(4)
S4B C4B 1.733(4)
S5B C6B 1.719(4)
S5B C7B 1.738(4)
S6B C6B 1.731(4)
S6B C8B 1.737(4)
S7B C7B 1.733(4)
S7B C9B 1.829(3)
S8B C8B 1.748(4)
S8B C10B 1.823(3)
C1B C2B 1.521(4)
C1B C11B 1.529(5)
C1B H1B 1.0000
C2B C12B 1.533(5)
C2B H2B 1.0000
C3B C4B 1.354(5)
C5B C6B 1.383(5)
C7B C8B 1.364(5)
C9B C10B 1.525(4)
C9B C13B 1.538(5)
C9B H9B 1.0000
C10B C14B 1.541(5)
C10B H10B 1.0000
C11B H11A 0.9800
C11B H11B 0.9800
C11B H11C 0.9800
C12B H12D 0.9800
C12B H12E 0.9800
C12B H12F 0.9800
C13B H13D 0.9800
C13B H13E 0.9800
C13B H13F 0.9800
C14B H14D 0.9800
C14B H14E 0.9800
C14B H14F 0.9800
F1C C2C 1.340(5)
F2C C3C 1.343(4)
F3C C6C 1.365(4)
F4C C5C 1.351(5)
N1C C7C 1.155(6)
N2C C9C 1.154(6)
N3C C10C 1.144(5)
N4C C12C 1.129(6)
C1C C6C 1.404(6)
C1C C2C 1.411(6)
C1C C8C 1.413(6)
C2C C3C 1.369(6)
C3C C4C 1.408(5)
C4C C11C 1.416(6)
C4C C5C 1.434(6)
C5C C6C 1.353(6)
C7C C8C 1.417(6)
C8C C9C 1.431(6)
C10C C11C 1.426(6)
C11C C12C 1.433(6)
F1D C2D 1.343(5)
F2D C3D 1.333(4)
F3D C6D 1.358(4)
F4D C5D 1.358(4)
N1D C7D 1.158(6)
N2D C9D 1.150(6)
N3D C10D 1.143(5)
N4D C12D 1.141(6)
C1D C2D 1.403(6)
C1D C8D 1.406(6)
C1D C6D 1.407(6)
C2D C3D 1.356(6)
C3D C4D 1.429(5)
C4D C11D 1.408(6)
C4D C5D 1.426(5)
C5D C6D 1.356(6)
C7D C8D 1.418(6)
C8D C9D 1.430(6)
C10D C11D 1.431(6)
C11D C12D 1.427(6)

loop_
_geom_torsion_atom_site_label_1
_geom_torsion_atom_site_label_2
_geom_torsion_atom_site_label_3
_geom_torsion_atom_site_label_4
_geom_torsion
C3A S1A C1A C2A -41.3(3)
C3A S1A C1A C11A -163.9(2)
C11A C1A C2A C12A -53.7(4)
S1A C1A C2A C12A -170.6(2)
C11A C1A C2A S2A -170.8(2)
S1A C1A C2A S2A 72.3(2)
C4A S2A C2A C12A -179.4(2)
C4A S2A C2A C1A -57.4(2)
C1A S1A C3A C4A 3.2(4)
C1A S1A C3A S3A -177.12(18)
C5A S3A C3A C4A -1.3(3)
C5A S3A C3A S1A 179.0(2)
S1A C3A C4A S4A -178.6(2)
S3A C3A C4A S4A 1.6(4)
S1A C3A C4A S2A 3.5(5)
S3A C3A C4A S2A -176.2(2)
C5A S4A C4A C3A -1.1(3)
C5A S4A C4A S2A 177.0(2)
C2A S2A C4A C3A 20.5(4)
C2A S2A C4A S4A -157.4(2)
C3A S3A C5A C6A -179.8(3)
C3A S3A C5A S4A 0.5(2)
C4A S4A C5A C6A -179.6(3)
C4A S4A C5A S3A 0.2(2)
S3A C5A C6A S5A -0.5(4)
S4A C5A C6A S5A 179.2(2)
S3A C5A C6A S6A 178.5(2)
S4A C5A C6A S6A -1.8(4)
C7A S5A C6A C5A -179.6(3)
C7A S5A C6A S6A 1.3(2)
C8A S6A C6A C5A 179.8(3)
C8A S6A C6A S5A -1.1(2)
C9A S7A C7A C8A 10.7(4)
C9A S7A C7A S5A -170.88(18)
C6A S5A C7A C8A -1.0(3)
C6A S5A C7A S7A -179.6(2)
S7A C7A C8A S6A 178.8(2)
S5A C7A C8A S6A 0.4(4)
S7A C7A C8A S8A 0.4(5)
S5A C7A C8A S8A -178.0(2)
C6A S6A C8A C7A 0.4(3)
C6A S6A C8A S8A 178.9(2)
C10A S8A C8A C7A 16.9(4)
C10A S8A C8A S6A -161.4(2)
C7A S7A C9A C10A -46.5(3)
C7A S7A C9A C13A -169.7(2)
C13A C9A C10A C14A -52.4(4)
S7A C9A C10A C14A -170.0(2)
C13A C9A C10A S8A -169.6(2)
S7A C9A C10A S8A 72.8(2)
C8A S8A C10A C9A -53.6(3)
C8A S8A C10A C14A -175.4(2)
C3B S1B C1B C2B -34.4(3)
C3B S1B C1B C11B -158.4(2)
C11B C1B C2B C12B -61.4(4)
S1B C1B C2B C12B 179.2(2)
C11B C1B C2B S2B -177.5(2)
S1B C1B C2B S2B 63.1(3)
C4B S2B C2B C1B -53.3(3)
C4B S2B C2B C12B -173.2(2)
C1B S1B C3B C4B 2.8(4)
C1B S1B C3B S3B -178.89(19)
C5B S3B C3B C4B -0.7(3)
C5B S3B C3B S1B -179.3(2)
S1B C3B C4B S4B 176.5(2)
S3B C3B C4B S4B -1.8(4)
S1B C3B C4B S2B -1.5(5)
S3B C3B C4B S2B -179.9(2)
C5B S4B C4B C3B 3.4(3)
C5B S4B C4B S2B -178.3(2)
C2B S2B C4B C3B 23.6(4)
C2B S2B C4B S4B -154.5(2)
C3B S3B C5B C6B -179.2(3)
C3B S3B C5B S4B 3.0(2)
C4B S4B C5B C6B 178.4(3)
C4B S4B C5B S3B -3.8(2)
S3B C5B C6B S5B -0.6(4)
S4B C5B C6B S5B 177.1(2)
S3B C5B C6B S6B -178.5(2)
S4B C5B C6B S6B -0.8(4)
C7B S5B C6B C5B 179.0(3)
C7B S5B C6B S6B -3.1(2)
C8B S6B C6B C5B 180.0(3)
C8B S6B C6B S5B 2.0(2)
C9B S7B C7B C8B 9.2(4)
C9B S7B C7B S5B -172.10(17)
C6B S5B C7B C8B 3.4(3)
C6B S5B C7B S7B -175.54(19)
S7B C7B C8B S6B 176.1(2)
S5B C7B C8B S6B -2.6(4)
S7B C7B C8B S8B -3.5(5)
S5B C7B C8B S8B 177.8(2)
C6B S6B C8B C7B 0.4(3)
C6B S6B C8B S8B -180.0(2)
C10B S8B C8B C7B 21.2(4)
C10B S8B C8B S6B -158.4(2)
C7B S7B C9B C10B -40.7(3)
C7B S7B C9B C13B -162.8(2)
C13B C9B C10B C14B -59.1(3)
S7B C9B C10B C14B -176.4(2)
C13B C9B C10B S8B -176.0(2)
S7B C9B C10B S8B 66.6(3)
C8B S8B C10B C9B -52.7(3)
C8B S8B C10B C14B -173.2(2)
C6C C1C C2C F1C -179.0(3)
C8C C1C C2C F1C 1.8(5)
C6C C1C C2C C3C 1.5(5)
C8C C1C C2C C3C -177.7(4)
F1C C2C C3C F2C 1.2(5)
C1C C2C C3C F2C -179.3(3)
F1C C2C C3C C4C 179.2(3)
C1C C2C C3C C4C -1.2(6)
F2C C3C C4C C11C -1.4(5)
C2C C3C C4C C11C -179.5(4)
F2C C3C C4C C5C 178.3(3)
C2C C3C C4C C5C 0.2(5)
C3C C4C C5C F4C 179.0(3)
C11C C4C C5C F4C -1.4(5)
C3C C4C C5C C6C 0.4(5)
C11C C4C C5C C6C -179.9(4)
F4C C5C C6C F3C 0.9(5)
C4C C5C C6C F3C 179.4(3)
F4C C5C C6C C1C -178.6(3)
C4C C5C C6C C1C -0.1(6)
C2C C1C C6C C5C -0.8(6)
C8C C1C C6C C5C 178.3(4)
C2C C1C C6C F3C 179.7(3)
C8C C1C C6C F3C -1.2(6)
C6C C1C C8C C7C -176.3(4)
C2C C1C C8C C7C 2.8(6)
C6C C1C C8C C9C 1.6(6)
C2C C1C C8C C9C -179.3(4)
N1C C7C C8C C1C 172(10)
N1C C7C C8C C9C -6(10)
C1C C8C C9C N2C -159(6)
C7C C8C C9C N2C 19(6)
C3C C4C C11C C10C -2.1(6)
C5C C4C C11C C10C 178.2(4)
C3C C4C C11C C12C 179.8(4)
C5C C4C C11C C12C 0.1(6)
N3C C10C C11C C4C -167(14)
N3C C10C C11C C12C 11(14)
C4C C11C C12C N4C 174(7)
C10C C11C C12C N4C -4(8)
C8D C1D C2D F1D -0.4(6)
C6D C1D C2D F1D -179.7(3)
C8D C1D C2D C3D 179.8(4)
C6D C1D C2D C3D 0.5(6)
F1D C2D C3D F2D 0.5(6)
C1D C2D C3D F2D -179.7(3)
F1D C2D C3D C4D 179.4(3)
C1D C2D C3D C4D -0.8(6)
F2D C3D C4D C11D -0.4(5)
C2D C3D C4D C11D -179.2(4)
F2D C3D C4D C5D 179.3(3)
C2D C3D C4D C5D 0.5(5)
C11D C4D C5D C6D 179.9(4)
C3D C4D C5D C6D 0.2(5)
C11D C4D C5D F4D -1.4(5)
C3D C4D C5D F4D 178.9(3)
F4D C5D C6D F3D -0.1(5)
C4D C5D C6D F3D 178.6(3)
F4D C5D C6D C1D -179.2(3)
C4D C5D C6D C1D -0.5(6)
C2D C1D C6D C5D 0.2(5)
C8D C1D C6D C5D -179.2(4)
C2D C1D C6D F3D -179.0(3)
C8D C1D C6D F3D 1.7(5)
C2D C1D C8D C7D 3.0(6)
C6D C1D C8D C7D -177.7(4)
C2D C1D C8D C9D -179.2(4)
C6D C1D C8D C9D 0.1(6)
N1D C7D C8D C1D -158(7)
N1D C7D C8D C9D 24(8)
C1D C8D C9D N2D 172(6)
C7D C8D C9D N2D -10(6)
C5D C4D C11D C12D -2.9(6)
C3D C4D C11D C12D 176.8(3)
C5D C4D C11D C10D 178.5(3)
C3D C4D C11D C10D -1.8(6)
N3D C10D C11D C4D 167(15)
N3D C10D C11D C12D -12(16)
C4D C11D C12D N4D -158(9)
C10D C11D C12D N4D 20(10)
